data_2022687
loop_
_publ_author_name
'Gupta, Sakuntala'
'Das, Partha Pratim'
'Crispini, Alessandra'
'Scarpelli, Francesca'
'Borbone, Fabio'
'Centore, Roberto'

_publ_section_title
;
 Crystal and mesophase structure of a bicyclohexyl cyano mesogen
;
_journal_coeditor_code YP3226
_journal_issue 11
_journal_name_full 'Acta Crystallographica Section C'
_journal_page_first
;
;
_journal_paper_doi 10.1107/S2053229622010105
_journal_volume 78
_journal_year 2022
_chemical_formula_iupac 'C22 H31 N'
_chemical_formula_moiety 'C22 H31 N'
_chemical_formula_sum 'C22 H31 N'
_chemical_formula_weight 309.48
_chemical_name_common
;
1-Cyano-4-[<i>trans</i>-4-(<i>trans</i>-4-propylcyclohexyl)cyclohexyl]benzene
;
_chemical_name_systematic
;
4-[<i>trans</i>-4-(<i>trans</i>-4-Propylcyclohexyl)cyclohexyl]benzonitrile
;
_space_group_crystal_system triclinic
_space_group_IT_number 2
_space_group_name_Hall '-P 1'
_space_group_name_H-M_alt 'P -1'
_atom_sites_solution_hydrogens geom
_atom_sites_solution_primary direct
_atom_sites_solution_secondary difmap
_audit_creation_method SHELXL-2016/6
_cell_angle_alpha 104.686(12)
_cell_angle_beta 103.935(14)
_cell_angle_gamma 98.024(15)
_cell_formula_units_Z 2
_cell_length_a 9.6230(7)
_cell_length_b 10.1300(18)
_cell_length_c 10.1510(18)
_cell_measurement_reflns_used 93
_cell_measurement_temperature 173(2)
_cell_measurement_theta_max 23.034
_cell_measurement_theta_min 3.522
_cell_volume 907.6(3)
_computing_cell_refinement
;
DIRAX/LSQ (Duisenberg <i>et al.</i>, 2000)
;
_computing_data_collection
;
<i>COLLECT</i> (Nonius, 1999)
;
_computing_data_reduction
;
EvalCCD (Duisenberg <i>et al.</i>, 2003)
;
_computing_molecular_graphics
;
ORTEP-3 for Windows (Farrugia, 2012) and
Mercury (Macrae <i>et al.</i>, 2020)
;
_computing_publication_material
;
WinGX (Farrugia, 2012)
;
_computing_structure_refinement
;
SHELXL2016 (Sheldrick, 2015)
;
_computing_structure_solution
;
SIR97 (Altomare <i>et al.</i>, 1999)
;
_diffrn_ambient_temperature 173(2)
_diffrn_detector 'CCD plate'
_diffrn_detector_area_resol_mean 9
_diffrn_measured_fraction_theta_full 0.994
_diffrn_measured_fraction_theta_max 0.988
_diffrn_measurement_device 'four-circle diffractometer'
_diffrn_measurement_device_type 'Bruker--Nonius KappaCCD'
_diffrn_measurement_method
;
CCD rotation images, thick slices
;
_diffrn_radiation_monochromator graphite
_diffrn_radiation_probe x-ray
_diffrn_radiation_source 'normal-focus sealed tube'
_diffrn_radiation_type MoK\a
_diffrn_radiation_wavelength 0.71073
_diffrn_reflns_av_R_equivalents 0.0254
_diffrn_reflns_av_unetI/netI 0.0275
_diffrn_reflns_limit_h_max 12
_diffrn_reflns_limit_h_min -10
_diffrn_reflns_limit_k_max 13
_diffrn_reflns_limit_k_min -13
_diffrn_reflns_limit_l_max 12
_diffrn_reflns_limit_l_min -13
_diffrn_reflns_number 12255
_diffrn_reflns_theta_full 25.242
_diffrn_reflns_theta_max 27.496
_diffrn_reflns_theta_min 2.543
_exptl_absorpt_coefficient_mu 0.064
_exptl_absorpt_correction_T_max 0.971
_exptl_absorpt_correction_T_min 0.965
_exptl_absorpt_correction_type multi-scan
_exptl_absorpt_process_details
;
(<i>SADABS</i>; Bruker--Nonius, 2002)
;
_exptl_crystal_colour colourless
_exptl_crystal_density_diffrn 1.132
_exptl_crystal_description prism
_exptl_crystal_F_000 340
_exptl_crystal_size_max 0.400
_exptl_crystal_size_mid 0.400
_exptl_crystal_size_min 0.300
_refine_diff_density_max 0.319
_refine_diff_density_min -0.148
_refine_ls_extinction_method none
_refine_ls_goodness_of_fit_ref 1.063
_refine_ls_hydrogen_treatment constr
_refine_ls_matrix_type full
_refine_ls_number_parameters 209
_refine_ls_number_reflns 4117
_refine_ls_number_restraints 0
_refine_ls_restrained_S_all 1.063
_refine_ls_R_factor_all 0.0626
_refine_ls_R_factor_gt 0.0434
_refine_ls_shift/su_max 0.000
_refine_ls_shift/su_mean 0.000
_refine_ls_structure_factor_coef Fsqd
_refine_ls_weighting_details 'w=1/[\s^2^(Fo^2^)+(0.0719P)^2^+0.1945P] where P=(Fo^2^+2Fc^2^)/3'
_refine_ls_weighting_scheme calc
_refine_ls_wR_factor_gt 0.1245
_refine_ls_wR_factor_ref 0.1428
_reflns_number_gt 3129
_reflns_number_total 4117
_reflns_threshold_expression 'I > 2\s(I)'
_cod_data_source_file yp3226sup1.cif
_cod_data_source_block I
_cod_database_code 2022687
_shelx_space_group_comment
;
The symmetry employed for this shelxl refinement is uniquely defined
by the following loop, which should always be used as a source of
symmetry information in preference to the above space-group names.
They are only intended as comments.
;
_shelx_estimated_absorpt_t_min 0.975
_shelx_estimated_absorpt_t_max 0.981

loop_
_space_group_symop_operation_xyz
'x, y, z'
'-x, -y, -z'

loop_
_atom_site_type_symbol
_atom_site_label
_atom_site_fract_x
_atom_site_fract_y
_atom_site_fract_z
_atom_site_U_iso_or_equiv
_atom_site_adp_type
_atom_site_calc_flag
_atom_site_occupancy
_atom_site_disorder_assembly
_atom_site_disorder_group
C C1 0.84162(15) 0.01984(16) -0.39658(15) 0.0397(3) Uani d 1 . .
H H1A 0.888723 -0.025297 -0.328427 0.060 Uiso calc 1 . .
H H1B 0.916926 0.078691 -0.419040 0.060 Uiso calc 1 . .
H H1C 0.780508 -0.051747 -0.483822 0.060 Uiso calc 1 . .
C C2 0.74624(14) 0.10988(13) -0.33195(14) 0.0317(3) Uani d 1 . .
H H2A 0.808502 0.182382 -0.244214 0.038 Uiso calc 1 . .
H H2B 0.701566 0.157776 -0.399839 0.038 Uiso calc 1 . .
C C3 0.62548(13) 0.02422(12) -0.29644(13) 0.0280(3) Uani d 1 . .
H H3A 0.671443 -0.016565 -0.222359 0.034 Uiso calc 1 . .
H H3B 0.570598 -0.054134 -0.382398 0.034 Uiso calc 1 . .
C C4 0.51666(12) 0.10492(11) -0.24414(12) 0.0230(2) Uani d 1 . .
H H4 0.474927 0.150023 -0.317219 0.028 Uiso calc 1 . .
C C5 0.39027(13) 0.00589(12) -0.22930(12) 0.0259(3) Uani d 1 . .
H H5A 0.430384 -0.044702 -0.162272 0.031 Uiso calc 1 . .
H H5B 0.340118 -0.064108 -0.322877 0.031 Uiso calc 1 . .
C C6 0.27836(12) 0.08118(12) -0.17608(12) 0.0253(2) Uani d 1 . .
H H6A 0.202860 0.012472 -0.163207 0.030 Uiso calc 1 . .
H H6B 0.228968 0.121602 -0.249001 0.030 Uiso calc 1 . .
C C7 0.34774(12) 0.19771(12) -0.03552(11) 0.0226(2) Uani d 1 . .
H H7 0.389643 0.153353 0.038192 0.027 Uiso calc 1 . .
C C8 0.47497(13) 0.29588(12) -0.05101(13) 0.0283(3) Uani d 1 . .
H H8A 0.435337 0.345942 -0.118755 0.034 Uiso calc 1 . .
H H8B 0.525248 0.366384 0.042222 0.034 Uiso calc 1 . .
C C9 0.58641(13) 0.21933(13) -0.10332(13) 0.0287(3) Uani d 1 . .
H H9A 0.663549 0.287426 -0.114815 0.034 Uiso calc 1 . .
H H9B 0.633736 0.177436 -0.030810 0.034 Uiso calc 1 . .
C C10 0.23605(12) 0.27698(11) 0.01610(11) 0.0223(2) Uani d 1 . .
H H10 0.202136 0.330148 -0.051758 0.027 Uiso calc 1 . .
C C11 0.10115(13) 0.17884(13) 0.01877(13) 0.0283(3) Uani d 1 . .
H H11A 0.050446 0.117191 -0.078976 0.034 Uiso calc 1 . .
H H11B 0.133433 0.118955 0.078465 0.034 Uiso calc 1 . .
C C12 -0.00672(12) 0.25675(13) 0.07645(12) 0.0283(3) Uani d 1 . .
H H12A -0.089174 0.188293 0.079434 0.034 Uiso calc 1 . .
H H12B -0.047150 0.309011 0.011295 0.034 Uiso calc 1 . .
C C13 0.06575(12) 0.35873(12) 0.22571(11) 0.0233(2) Uani d 1 . .
H H13 0.104632 0.303059 0.289162 0.028 Uiso calc 1 . .
C C14 0.19631(13) 0.45952(12) 0.22088(13) 0.0278(3) Uani d 1 . .
H H14A 0.246601 0.523231 0.317795 0.033 Uiso calc 1 . .
H H14B 0.161054 0.516882 0.159335 0.033 Uiso calc 1 . .
C C15 0.30514(12) 0.38222(13) 0.16392(12) 0.0281(3) Uani d 1 . .
H H15A 0.347324 0.332423 0.230929 0.034 Uiso calc 1 . .
H H15B 0.386352 0.451333 0.159835 0.034 Uiso calc 1 . .
C C16 -0.04613(12) 0.42781(12) 0.28390(11) 0.0228(2) Uani d 1 . .
C C17 -0.16062(14) 0.34635(13) 0.30854(14) 0.0312(3) Uani d 1 . .
H H17 -0.165307 0.248868 0.290450 0.037 Uiso calc 1 . .
C C18 -0.26768(14) 0.40267(13) 0.35845(14) 0.0309(3) Uani d 1 . .
H H18 -0.345100 0.344560 0.373460 0.037 Uiso calc 1 . .
C C19 -0.26044(12) 0.54539(12) 0.38634(11) 0.0243(2) Uani d 1 . .
C C20 -0.14628(14) 0.62888(13) 0.36475(14) 0.0327(3) Uani d 1 . .
H H20 -0.140452 0.726670 0.384918 0.039 Uiso calc 1 . .
C C21 -0.04058(14) 0.57022(13) 0.31384(14) 0.0318(3) Uani d 1 . .
H H21 0.036973 0.628502 0.299196 0.038 Uiso calc 1 . .
C C22 -0.37016(13) 0.60842(12) 0.43798(12) 0.0265(3) Uani d 1 . .
N N1 -0.45588(12) 0.66094(11) 0.47855(12) 0.0343(3) Uani d 1 . .

loop_
_atom_site_aniso_label
_atom_site_aniso_U_11
_atom_site_aniso_U_22
_atom_site_aniso_U_33
_atom_site_aniso_U_12
_atom_site_aniso_U_13
_atom_site_aniso_U_23
C1 0.0299(7) 0.0473(8) 0.0382(7) 0.0073(6) 0.0174(6) -0.0005(6)
C2 0.0287(6) 0.0330(6) 0.0330(6) 0.0047(5) 0.0166(5) 0.0031(5)
C3 0.0289(6) 0.0265(6) 0.0324(6) 0.0097(5) 0.0147(5) 0.0078(5)
C4 0.0233(5) 0.0233(5) 0.0249(5) 0.0065(4) 0.0105(4) 0.0075(4)
C5 0.0268(6) 0.0217(5) 0.0303(6) 0.0050(5) 0.0129(5) 0.0055(4)
C6 0.0225(5) 0.0232(5) 0.0285(6) 0.0032(4) 0.0102(4) 0.0032(4)
C7 0.0204(5) 0.0257(6) 0.0226(5) 0.0062(4) 0.0077(4) 0.0067(4)
C8 0.0241(6) 0.0258(6) 0.0311(6) 0.0015(5) 0.0124(5) -0.0004(5)
C9 0.0213(6) 0.0323(6) 0.0305(6) 0.0038(5) 0.0115(5) 0.0033(5)
C10 0.0195(5) 0.0259(6) 0.0214(5) 0.0057(4) 0.0068(4) 0.0053(4)
C11 0.0212(6) 0.0290(6) 0.0293(6) 0.0021(5) 0.0095(5) -0.0014(5)
C12 0.0193(5) 0.0313(6) 0.0285(6) 0.0027(5) 0.0075(4) -0.0002(5)
C13 0.0211(5) 0.0259(5) 0.0230(5) 0.0055(4) 0.0084(4) 0.0056(4)
C14 0.0240(6) 0.0273(6) 0.0283(6) 0.0013(5) 0.0116(5) -0.0001(5)
C15 0.0201(5) 0.0320(6) 0.0266(6) 0.0019(5) 0.0086(4) -0.0004(5)
C16 0.0218(5) 0.0260(6) 0.0205(5) 0.0054(4) 0.0073(4) 0.0056(4)
C17 0.0328(6) 0.0224(6) 0.0417(7) 0.0059(5) 0.0203(5) 0.0064(5)
C18 0.0294(6) 0.0267(6) 0.0388(7) 0.0036(5) 0.0188(5) 0.0064(5)
C19 0.0237(5) 0.0284(6) 0.0217(5) 0.0085(5) 0.0077(4) 0.0066(4)
C20 0.0357(7) 0.0255(6) 0.0445(7) 0.0112(5) 0.0205(6) 0.0126(5)
C21 0.0313(6) 0.0272(6) 0.0431(7) 0.0061(5) 0.0202(5) 0.0124(5)
C22 0.0273(6) 0.0254(6) 0.0270(6) 0.0053(5) 0.0093(5) 0.0071(4)
N1 0.0351(6) 0.0303(5) 0.0418(6) 0.0110(5) 0.0190(5) 0.0089(5)

loop_
_atom_type_symbol
_atom_type_description
_atom_type_scat_dispersion_real
_atom_type_scat_dispersion_imag
_atom_type_scat_source
C C 0.0033 0.0016 'International Tables Vol C Tables 4.2.6.8 and 6.1.1.4'
H H 0.0000 0.0000 'International Tables Vol C Tables 4.2.6.8 and 6.1.1.4'
N N 0.0061 0.0033 'International Tables Vol C Tables 4.2.6.8 and 6.1.1.4'

loop_
_geom_angle_atom_site_label_1
_geom_angle_atom_site_label_2
_geom_angle_atom_site_label_3
_geom_angle_site_symmetry_1
_geom_angle_site_symmetry_3
_geom_angle
_geom_angle_publ_flag
C2 C1 H1A . . 109.5 ?
C2 C1 H1B . . 109.5 ?
H1A C1 H1B . . 109.5 ?
C2 C1 H1C . . 109.5 ?
H1A C1 H1C . . 109.5 ?
H1B C1 H1C . . 109.5 ?
C3 C2 C1 . . 112.11(11) ?
C3 C2 H2A . . 109.2 ?
C1 C2 H2A . . 109.2 ?
C3 C2 H2B . . 109.2 ?
C1 C2 H2B . . 109.2 ?
H2A C2 H2B . . 107.9 ?
C2 C3 C4 . . 115.12(10) ?
C2 C3 H3A . . 108.5 ?
C4 C3 H3A . . 108.5 ?
C2 C3 H3B . . 108.5 ?
C4 C3 H3B . . 108.5 ?
H3A C3 H3B . . 107.5 ?
C9 C4 C5 . . 109.06(9) ?
C9 C4 C3 . . 113.27(9) ?
C5 C4 C3 . . 110.65(9) ?
C9 C4 H4 . . 107.9 ?
C5 C4 H4 . . 107.9 ?
C3 C4 H4 . . 107.9 ?
C4 C5 C6 . . 112.96(9) ?
C4 C5 H5A . . 109.0 ?
C6 C5 H5A . . 109.0 ?
C4 C5 H5B . . 109.0 ?
C6 C5 H5B . . 109.0 ?
H5A C5 H5B . . 107.8 ?
C5 C6 C7 . . 112.75(9) ?
C5 C6 H6A . . 109.0 ?
C7 C6 H6A . . 109.0 ?
C5 C6 H6B . . 109.0 ?
C7 C6 H6B . . 109.0 ?
H6A C6 H6B . . 107.8 ?
C6 C7 C8 . . 109.04(9) ?
C6 C7 C10 . . 112.92(9) ?
C8 C7 C10 . . 111.98(9) ?
C6 C7 H7 . . 107.6 ?
C8 C7 H7 . . 107.6 ?
C10 C7 H7 . . 107.6 ?
C9 C8 C7 . . 112.88(9) ?
C9 C8 H8A . . 109.0 ?
C7 C8 H8A . . 109.0 ?
C9 C8 H8B . . 109.0 ?
C7 C8 H8B . . 109.0 ?
H8A C8 H8B . . 107.8 ?
C4 C9 C8 . . 112.38(9) ?
C4 C9 H9A . . 109.1 ?
C8 C9 H9A . . 109.1 ?
C4 C9 H9B . . 109.1 ?
C8 C9 H9B . . 109.1 ?
H9A C9 H9B . . 107.9 ?
C15 C10 C11 . . 108.96(9) ?
C15 C10 C7 . . 111.68(9) ?
C11 C10 C7 . . 112.56(9) ?
C15 C10 H10 . . 107.8 ?
C11 C10 H10 . . 107.8 ?
C7 C10 H10 . . 107.8 ?
C12 C11 C10 . . 112.91(10) ?
C12 C11 H11A . . 109.0 ?
C10 C11 H11A . . 109.0 ?
C12 C11 H11B . . 109.0 ?
C10 C11 H11B . . 109.0 ?
H11A C11 H11B . . 107.8 ?
C11 C12 C13 . . 111.99(9) ?
C11 C12 H12A . . 109.2 ?
C13 C12 H12A . . 109.2 ?
C11 C12 H12B . . 109.2 ?
C13 C12 H12B . . 109.2 ?
H12A C12 H12B . . 107.9 ?
C16 C13 C14 . . 114.86(9) ?
C16 C13 C12 . . 110.77(9) ?
C14 C13 C12 . . 108.66(9) ?
C16 C13 H13 . . 107.4 ?
C14 C13 H13 . . 107.4 ?
C12 C13 H13 . . 107.4 ?
C13 C14 C15 . . 111.68(9) ?
C13 C14 H14A . . 109.3 ?
C15 C14 H14A . . 109.3 ?
C13 C14 H14B . . 109.3 ?
C15 C14 H14B . . 109.3 ?
H14A C14 H14B . . 107.9 ?
C14 C15 C10 . . 113.20(9) ?
C14 C15 H15A . . 108.9 ?
C10 C15 H15A . . 108.9 ?
C14 C15 H15B . . 108.9 ?
C10 C15 H15B . . 108.9 ?
H15A C15 H15B . . 107.8 ?
C21 C16 C17 . . 117.61(10) ?
C21 C16 C13 . . 122.91(10) ?
C17 C16 C13 . . 119.48(10) ?
C18 C17 C16 . . 122.19(11) ?
C18 C17 H17 . . 118.9 ?
C16 C17 H17 . . 118.9 ?
C17 C18 C19 . . 119.09(11) ?
C17 C18 H18 . . 120.5 ?
C19 C18 H18 . . 120.5 ?
C20 C19 C18 . . 119.76(10) ?
C20 C19 C22 . . 119.32(10) ?
C18 C19 C22 . . 120.92(10) ?
C19 C20 C21 . . 120.24(11) ?
C19 C20 H20 . . 119.9 ?
C21 C20 H20 . . 119.9 ?
C20 C21 C16 . . 121.10(11) ?
C20 C21 H21 . . 119.4 ?
C16 C21 H21 . . 119.4 ?
N1 C22 C19 . . 178.58(12) ?

loop_
_geom_bond_atom_site_label_1
_geom_bond_atom_site_label_2
_geom_bond_site_symmetry_2
_geom_bond_distance
_geom_bond_publ_flag
C1 C2 . 1.5249(16) ?
C1 H1A . 0.9800 ?
C1 H1B . 0.9800 ?
C1 H1C . 0.9800 ?
C2 C3 . 1.5206(16) ?
C2 H2A . 0.9900 ?
C2 H2B . 0.9900 ?
C3 C4 . 1.5276(14) ?
C3 H3A . 0.9900 ?
C3 H3B . 0.9900 ?
C4 C9 . 1.5224(16) ?
C4 C5 . 1.5272(15) ?
C4 H4 . 1.0000 ?
C5 C6 . 1.5277(14) ?
C5 H5A . 0.9900 ?
C5 H5B . 0.9900 ?
C6 C7 . 1.5304(16) ?
C6 H6A . 0.9900 ?
C6 H6B . 0.9900 ?
C7 C8 . 1.5313(15) ?
C7 C10 . 1.5405(14) ?
C7 H7 . 1.0000 ?
C8 C9 . 1.5268(15) ?
C8 H8A . 0.9900 ?
C8 H8B . 0.9900 ?
C9 H9A . 0.9900 ?
C9 H9B . 0.9900 ?
C10 C15 . 1.5300(15) ?
C10 C11 . 1.5312(16) ?
C10 H10 . 1.0000 ?
C11 C12 . 1.5265(15) ?
C11 H11A . 0.9900 ?
C11 H11B . 0.9900 ?
C12 C13 . 1.5315(16) ?
C12 H12A . 0.9900 ?
C12 H12B . 0.9900 ?
C13 C16 . 1.5182(14) ?
C13 C14 . 1.5232(16) ?
C13 H13 . 1.0000 ?
C14 C15 . 1.5282(14) ?
C14 H14A . 0.9900 ?
C14 H14B . 0.9900 ?
C15 H15A . 0.9900 ?
C15 H15B . 0.9900 ?
C16 C21 . 1.3873(16) ?
C16 C17 . 1.3932(16) ?
C17 C18 . 1.3829(15) ?
C17 H17 . 0.9500 ?
C18 C19 . 1.3893(16) ?
C18 H18 . 0.9500 ?
C19 C20 . 1.3860(17) ?
C19 C22 . 1.4430(15) ?
C20 C21 . 1.3860(16) ?
C20 H20 . 0.9500 ?
C21 H21 . 0.9500 ?
C22 N1 . 1.1438(15) ?

loop_
_geom_torsion_atom_site_label_1
_geom_torsion_atom_site_label_2
_geom_torsion_atom_site_label_3
_geom_torsion_atom_site_label_4
_geom_torsion_site_symmetry_1
_geom_torsion_site_symmetry_2
_geom_torsion_site_symmetry_3
_geom_torsion_site_symmetry_4
_geom_torsion
_geom_torsion_publ_flag
C1 C2 C3 C4 . . . . -174.55(10) ?
C2 C3 C4 C9 . . . . -64.17(13) ?
C2 C3 C4 C5 . . . . 173.01(10) ?
C9 C4 C5 C6 . . . . 54.31(12) ?
C3 C4 C5 C6 . . . . 179.55(9) ?
C4 C5 C6 C7 . . . . -55.35(13) ?
C5 C6 C7 C8 . . . . 53.02(12) ?
C5 C6 C7 C10 . . . . 178.17(9) ?
C6 C7 C8 C9 . . . . -53.81(13) ?
C10 C7 C8 C9 . . . . -179.50(9) ?
C5 C4 C9 C8 . . . . -54.70(12) ?
C3 C4 C9 C8 . . . . -178.40(9) ?
C7 C8 C9 C4 . . . . 56.60(13) ?
C6 C7 C10 C15 . . . . 174.04(9) ?
C8 C7 C10 C15 . . . . -62.42(12) ?
C6 C7 C10 C11 . . . . 51.10(12) ?
C8 C7 C10 C11 . . . . 174.64(9) ?
C15 C10 C11 C12 . . . . 52.83(12) ?
C7 C10 C11 C12 . . . . 177.27(9) ?
C10 C11 C12 C13 . . . . -56.52(13) ?
C11 C12 C13 C16 . . . . -176.44(9) ?
C11 C12 C13 C14 . . . . 56.51(12) ?
C16 C13 C14 C15 . . . . 178.88(9) ?
C12 C13 C14 C15 . . . . -56.44(12) ?
C13 C14 C15 C10 . . . . 56.92(13) ?
C11 C10 C15 C14 . . . . -53.11(13) ?
C7 C10 C15 C14 . . . . -178.08(9) ?
C14 C13 C16 C21 . . . . 7.75(16) ?
C12 C13 C16 C21 . . . . -115.82(13) ?
C14 C13 C16 C17 . . . . -172.51(10) ?
C12 C13 C16 C17 . . . . 63.92(14) ?
C21 C16 C17 C18 . . . . 1.20(18) ?
C13 C16 C17 C18 . . . . -178.55(11) ?
C16 C17 C18 C19 . . . . -0.62(19) ?
C17 C18 C19 C20 . . . . -0.41(18) ?
C17 C18 C19 C22 . . . . 179.75(11) ?
C18 C19 C20 C21 . . . . 0.80(19) ?
C22 C19 C20 C21 . . . . -179.35(11) ?
C19 C20 C21 C16 . . . . -0.2(2) ?
C17 C16 C21 C20 . . . . -0.79(18) ?
C13 C16 C21 C20 . . . . 178.96(11) ?

_cod_database_fobs_code 2022687
